data_7209189
loop_
_publ_author_name
'B\;ak, Joanna M.'
Effendy,
'Grabowsky, Simon'
'Lindoy, Leonard F.'
'Price, Jason R.'
'Skelton, Brian W.'
'White, Allan H.'

_publ_section_title
;
 True and quasi-isomorphism in tetrakis(acetonitrile)coinage metal(i)
 salts
;
_journal_issue 6
_journal_name_full CrystEngComm
_journal_page_first 1125
_journal_paper_doi 10.1039/c2ce26824h
_journal_volume 15
_journal_year 2013
_chemical_formula_moiety 'C8 H12 Ag N4, F6 P'
_chemical_formula_sum 'C8 H12 Ag F6 N4 P'
_chemical_formula_weight 417.06
_chemical_name_systematic
;
?
;
_space_group_IT_number 19
_symmetry_cell_setting orthorhombic
_symmetry_space_group_name_Hall 'P 2ac 2ab'
_symmetry_space_group_name_H-M 'P 21 21 21'
_atom_sites_solution_hydrogens geom
_atom_sites_solution_primary direct
_atom_sites_solution_secondary difmap
_audit_creation_date 2012-08-25T13:49:18-00:00
_audit_creation_method 'WinGX routine CIF_UPDATE'
_cell_angle_alpha 90
_cell_angle_beta 90
_cell_angle_gamma 90
_cell_formula_units_Z 12
_cell_length_a 8.5321(4)
_cell_length_b 20.7094(10)
_cell_length_c 25.7690(10)
_cell_measurement_temperature 150(2)
_cell_volume 4553.2(4)
_computing_cell_refinement 'Siemens SAINT (Siemens, 1995)'
_computing_data_collection 'Siemens SMART (Siemens, 1995)'
_computing_molecular_graphics ORTEPII
_computing_publication_material WinGX
_computing_structure_refinement 'SHELXL-97 (Sheldrick, 1997)'
_computing_structure_solution SIR92
_diffrn_ambient_temperature 150(2)
_diffrn_measured_fraction_theta_full 0.999
_diffrn_measured_fraction_theta_max 0.999
_diffrn_measurement_device_type
;
Bruker SMART CCD diffractometer

;
_diffrn_measurement_method '\w scans'
_diffrn_radiation_monochromator graphite
_diffrn_radiation_type MoK\a
_diffrn_radiation_wavelength 0.71073
_diffrn_reflns_av_R_equivalents 0.084
_diffrn_reflns_av_unetI/netI 0.1279
_diffrn_reflns_limit_h_max 14
_diffrn_reflns_limit_h_min -14
_diffrn_reflns_limit_k_max 35
_diffrn_reflns_limit_k_min -35
_diffrn_reflns_limit_l_max 44
_diffrn_reflns_limit_l_min -44
_diffrn_reflns_number 95255
_diffrn_reflns_theta_full 37.56
_diffrn_reflns_theta_max 37.56
_diffrn_reflns_theta_min 1.26
_exptl_absorpt_coefficient_mu 1.491
_exptl_absorpt_correction_T_max 0.844
_exptl_absorpt_correction_T_min 0.595
_exptl_absorpt_correction_type multi-scan
_exptl_absorpt_process_details
;
SADABS; Sheldrick, 1996
;
_exptl_crystal_colour colourless
_exptl_crystal_density_diffrn 1.825
_exptl_crystal_density_method 'not measured'
_exptl_crystal_description cuboid
_exptl_crystal_F_000 2448
_exptl_crystal_size_max 0.40
_exptl_crystal_size_mid 0.35
_exptl_crystal_size_min 0.30
_refine_diff_density_max 1.578
_refine_diff_density_min -0.402
_refine_diff_density_rms 0.08
_refine_ls_abs_structure_details 'Flack H D (1983), Acta Cryst. A39, 876-881'
_refine_ls_abs_structure_Flack -0.006(15)
_refine_ls_extinction_method none
_refine_ls_goodness_of_fit_ref 0.762
_refine_ls_hydrogen_treatment constr
_refine_ls_matrix_type full
_refine_ls_number_parameters 682
_refine_ls_number_reflns 24028
_refine_ls_number_restraints 208
_refine_ls_restrained_S_all 0.797
_refine_ls_R_factor_all 0.1507
_refine_ls_R_factor_gt 0.0378
_refine_ls_shift/su_max 0.046
_refine_ls_shift/su_mean 0.001
_refine_ls_structure_factor_coef Fsqd
_refine_ls_weighting_details 'calc w=1/[\s^2^(Fo^2^)+(0.0219P)^2^] where P=(Fo^2^+2Fc^2^)/3'
_refine_ls_weighting_scheme calc
_refine_ls_wR_factor_gt 0.0565
_refine_ls_wR_factor_ref 0.0706
_reflns_number_gt 9573
_reflns_number_total 24028
_reflns_threshold_expression I>2\s(I)
_cod_data_source_file c2ce26824h.txt
_cod_data_source_block jp359x
_cod_original_sg_symbol_H-M 'p 21 21 21'
_cod_database_code 7209189

loop_
_symmetry_equiv_pos_as_xyz
'x, y, z'
'-x+1/2, -y, z+1/2'
'x+1/2, -y+1/2, -z'
'-x, y+1/2, -z+1/2'

loop_
_atom_site_label
_atom_site_type_symbol
_atom_site_fract_x
_atom_site_fract_y
_atom_site_fract_z
_atom_site_U_iso_or_equiv
_atom_site_adp_type
_atom_site_occupancy
_atom_site_symmetry_multiplicity
_atom_site_calc_flag
_atom_site_refinement_flags
_atom_site_disorder_assembly
_atom_site_disorder_group
Ag1 Ag 0.19946(4) 0.324503(13) 0.212613(11) 0.03493(6) Uani 1 1 d . . .
Ag2 Ag 0.28457(3) 0.670109(15) 0.211186(13) 0.03723(8) Uani 1 1 d . . .
Ag3 Ag 0.18711(3) 0.498876(14) 0.458541(9) 0.03692(6) Uani 1 1 d . . .
N111 N 0.1167(3) 0.41396(13) 0.16686(10) 0.0371(7) Uani 1 1 d . . .
C111 C 0.0574(4) 0.45698(16) 0.14828(13) 0.0361(8) Uani 1 1 d . . .
C112 C -0.0213(5) 0.51297(19) 0.12511(16) 0.0593(13) Uani 1 1 d . . .
H11A H 0.0154 0.5525 0.1421 0.089 Uiso 1 1 calc R . .
H11B H -0.1348 0.5089 0.1298 0.089 Uiso 1 1 calc R . .
H11C H 0.0029 0.5149 0.088 0.089 Uiso 1 1 calc R . .
N121 N 0.1211(3) 0.33267(13) 0.29718(10) 0.0387(7) Uani 1 1 d . . .
C121 C 0.0693(4) 0.33841(15) 0.33681(13) 0.0324(7) Uani 1 1 d . . .
C122 C 0.0037(6) 0.3460(2) 0.38872(14) 0.0408(10) Uani 1 1 d . . .
H12A H 0.0879 0.3432 0.4145 0.061 Uiso 1 1 calc R . .
H12B H -0.073 0.3116 0.3951 0.061 Uiso 1 1 calc R . .
H12C H -0.048 0.3881 0.3914 0.061 Uiso 1 1 calc R . .
N131 N 0.4651(3) 0.32752(16) 0.21273(11) 0.0425(8) Uani 1 1 d . . .
C131 C 0.5979(4) 0.32773(17) 0.21244(12) 0.0304(7) Uani 1 1 d . . .
C132 C 0.7670(3) 0.3280(2) 0.2132(2) 0.0391(11) Uani 1 1 d . . .
H13A H 0.8043 0.3011 0.242 0.059 Uiso 1 1 calc R . .
H13B H 0.8048 0.3723 0.2178 0.059 Uiso 1 1 calc R . .
H13C H 0.8068 0.3106 0.1804 0.059 Uiso 1 1 calc R . .
N141 N 0.1116(3) 0.23480(12) 0.17041(10) 0.0357(7) Uani 1 1 d . . .
C141 C 0.0643(4) 0.19579(16) 0.14462(13) 0.0309(8) Uani 1 1 d . . .
C142 C 0.0061(6) 0.14492(19) 0.10978(16) 0.0454(11) Uani 1 1 d . . .
H14A H 0.0816 0.138 0.0817 0.068 Uiso 1 1 calc R . .
H14B H -0.0949 0.1581 0.0951 0.068 Uiso 1 1 calc R . .
H14C H -0.0073 0.1047 0.1294 0.068 Uiso 1 1 calc R . .
N211 N 0.3689(3) 0.58188(13) 0.16448(10) 0.0370(7) Uani 1 1 d . . .
C211 C 0.4253(4) 0.54179(16) 0.14276(13) 0.0346(8) Uani 1 1 d . . .
C212 C 0.4989(5) 0.4881(2) 0.11435(16) 0.0697(14) Uani 1 1 d . . .
H21A H 0.5838 0.4698 0.1353 0.105 Uiso 1 1 calc R . .
H21B H 0.5414 0.504 0.0814 0.105 Uiso 1 1 calc R . .
H21C H 0.4204 0.4546 0.1074 0.105 Uiso 1 1 calc R . .
N221 N 0.3642(3) 0.66504(13) 0.29604(10) 0.0389(7) Uani 1 1 d . . .
C221 C 0.4204(4) 0.66246(14) 0.33504(12) 0.0307(7) Uani 1 1 d . . .
C222 C 0.4942(6) 0.6582(2) 0.38567(15) 0.0463(12) Uani 1 1 d . . .
H22A H 0.5031 0.6128 0.3959 0.069 Uiso 1 1 calc R . .
H22B H 0.4305 0.6814 0.4112 0.069 Uiso 1 1 calc R . .
H22C H 0.599 0.6775 0.3841 0.069 Uiso 1 1 calc R . .
N231 N 0.0206(4) 0.66803(16) 0.20867(11) 0.0452(8) Uani 1 1 d . . .
C231 C -0.1121(4) 0.66926(17) 0.21090(12) 0.0322(8) Uani 1 1 d . . .
C232 C -0.2807(4) 0.6718(2) 0.21256(17) 0.0362(10) Uani 1 1 d . . .
H23A H -0.3155 0.7165 0.2077 0.054 Uiso 1 1 calc R . .
H23B H -0.3175 0.6559 0.2462 0.054 Uiso 1 1 calc R . .
H23C H -0.324 0.6448 0.1848 0.054 Uiso 1 1 calc R . .
N241 N 0.3739(3) 0.76145(13) 0.17126(10) 0.0376(7) Uani 1 1 d . . .
C241 C 0.4269(4) 0.79989(17) 0.14570(13) 0.0334(8) Uani 1 1 d . . .
C242 C 0.4962(7) 0.8489(2) 0.11207(17) 0.0507(12) Uani 1 1 d . . .
H24A H 0.447 0.8469 0.0778 0.076 Uiso 1 1 calc R . .
H24B H 0.6089 0.8409 0.1087 0.076 Uiso 1 1 calc R . .
H24C H 0.4791 0.8917 0.1272 0.076 Uiso 1 1 calc R . .
N311 N 0.2669(4) 0.5892(2) 0.50107(18) 0.0489(11) Uani 1 1 d . . .
C311 C 0.2642(4) 0.6326(2) 0.5277(2) 0.0342(11) Uani 1 1 d . . .
C312 C 0.2600(4) 0.6884(2) 0.56163(19) 0.0418(11) Uani 1 1 d . . .
H31A H 0.1788 0.7184 0.5497 0.063 Uiso 1 1 calc R . .
H31B H 0.3621 0.71 0.561 0.063 Uiso 1 1 calc R . .
H31C H 0.2363 0.6744 0.5971 0.063 Uiso 1 1 calc R . .
N321 N -0.0767(3) 0.4978(2) 0.45986(12) 0.0463(7) Uani 1 1 d . . .
C321 C -0.2082(4) 0.4996(2) 0.46363(13) 0.0343(7) Uani 1 1 d . . .
C322 C -0.3777(4) 0.5030(3) 0.46895(13) 0.0460(9) Uani 1 1 d . . .
H32A H -0.4157 0.4642 0.4868 0.069 Uiso 1 1 calc R . .
H32B H -0.4258 0.5057 0.4345 0.069 Uiso 1 1 calc R . .
H32C H -0.406 0.5414 0.4892 0.069 Uiso 1 1 calc R . .
N331 N 0.2597(3) 0.4992(2) 0.37420(10) 0.0420(7) Uani 1 1 d . . .
C331 C 0.2569(3) 0.4989(3) 0.33023(12) 0.0371(7) Uani 1 1 d . . .
C332 C 0.2511(4) 0.4985(3) 0.27407(11) 0.0516(11) Uani 1 1 d . . .
H33A H 0.3396 0.4734 0.2605 0.077 Uiso 1 1 calc R . .
H33B H 0.2574 0.5429 0.2611 0.077 Uiso 1 1 calc R . .
H33C H 0.1526 0.4788 0.2626 0.077 Uiso 1 1 calc R . .
N341 N 0.2717(4) 0.4116(2) 0.50254(18) 0.0494(10) Uani 1 1 d . . .
C341 C 0.2764(4) 0.3680(2) 0.52838(19) 0.0348(10) Uani 1 1 d . . .
C342 C 0.2824(5) 0.3129(2) 0.56222(18) 0.0447(10) Uani 1 1 d . . .
H34A H 0.315 0.2748 0.5424 0.067 Uiso 1 1 calc R . .
H34B H 0.1785 0.3053 0.5772 0.067 Uiso 1 1 calc R . .
H34C H 0.358 0.3209 0.5901 0.067 Uiso 1 1 calc R . .
P1 P -0.25390(11) 0.50036(9) 0.29339(4) 0.03738(19) Uani 1 1 d D . .
F11 F -0.3636(5) 0.43930(12) 0.29231(15) 0.1038(14) Uani 1 1 d . A .
F12 F -0.1422(5) 0.56044(13) 0.29310(15) 0.1026(14) Uani 1 1 d . A .
F13 F -0.1272(8) 0.4484(3) 0.2979(3) 0.0712(19) Uani 0.5 1 d PDU A 1
F15 F -0.3989(7) 0.5507(3) 0.2870(4) 0.0642(17) Uani 0.5 1 d PDU A 1
F14 F -0.2845(12) 0.5032(5) 0.35303(19) 0.104(3) Uani 0.5 1 d PDU A 1
F16 F -0.2403(10) 0.5000(5) 0.23294(17) 0.0743(17) Uani 0.5 1 d PDU A 1
F13' F -0.1355(10) 0.4792(4) 0.3386(3) 0.125(3) Uani 0.5 1 d PDU A 2
F14' F -0.3661(10) 0.5298(5) 0.3320(5) 0.144(4) Uani 0.5 1 d PDU A 2
F15' F -0.3561(13) 0.5213(5) 0.2479(4) 0.144(4) Uani 0.5 1 d PDU A 2
F16' F -0.1322(10) 0.4702(5) 0.2541(4) 0.142(4) Uani 0.5 1 d PDU A 2
P2 P -0.26676(10) 0.32876(6) 0.05046(6) 0.0343(3) Uani 1 1 d D . .
F21 F -0.3796(3) 0.32632(14) 0.09987(10) 0.0674(8) Uani 1 1 d U B .
F22 F -0.1566(4) 0.33242(13) 0.00111(10) 0.0697(8) Uani 1 1 d U B .
F23 F -0.1744(8) 0.2704(3) 0.0697(3) 0.116(3) Uani 0.637(7) 1 d PDU B 1
F24 F -0.3879(6) 0.2797(3) 0.02217(19) 0.0744(19) Uani 0.637(7) 1 d PDU B 1
F25 F -0.3780(7) 0.3859(3) 0.0296(2) 0.096(2) Uani 0.637(7) 1 d PDU B 1
F26 F -0.1556(8) 0.3769(3) 0.0781(2) 0.090(2) Uani 0.637(7) 1 d PDU B 1
F23' F -0.2606(14) 0.2541(4) 0.0461(4) 0.076(4) Uani 0.363(7) 1 d PDU B 2
F24' F -0.3955(9) 0.3313(6) 0.0125(3) 0.065(3) Uani 0.363(7) 1 d PDU B 2
F25' F -0.2519(12) 0.4035(4) 0.0563(5) 0.074(4) Uani 0.363(7) 1 d PDU B 2
F26' F -0.1162(8) 0.3237(6) 0.0913(3) 0.069(3) Uani 0.363(7) 1 d PDU B 2
P3 P -0.26851(11) 0.67164(6) 0.05067(6) 0.0345(3) Uani 1 1 d D . .
F31 F -0.4019(6) 0.6833(3) 0.0936(2) 0.0731(18) Uani 0.615(6) 1 d PDU C 1
F32 F -0.1396(6) 0.6573(3) 0.01026(18) 0.0789(19) Uani 0.615(6) 1 d PDU C 1
F33 F -0.3928(6) 0.6724(3) 0.0064(2) 0.0645(18) Uani 0.615(6) 1 d PDU C 1
F34 F -0.2424(8) 0.7444(2) 0.0485(3) 0.090(3) Uani 0.615(6) 1 d PDU C 1
F35 F -0.1430(5) 0.6664(3) 0.09727(17) 0.0604(16) Uani 0.615(6) 1 d PDU C 1
F36 F -0.2995(10) 0.5952(2) 0.0584(2) 0.092(2) Uani 0.615(6) 1 d PDU C 1
F31' F -0.1985(16) 0.7076(5) 0.0992(3) 0.109(3) Uani 0.385(6) 1 d PDU C 2
F32' F -0.3327(19) 0.6477(6) -0.0008(5) 0.119(5) Uani 0.385(6) 1 d PDU C 2
F33' F -0.3947(9) 0.6424(5) 0.0835(4) 0.079(3) Uani 0.385(6) 1 d PDU C 2
F34' F -0.1598(13) 0.6162(5) 0.0572(4) 0.104(4) Uani 0.385(6) 1 d PDU C 2
F35' F -0.1354(8) 0.7120(5) 0.0180(3) 0.073(3) Uani 0.385(6) 1 d PDU C 2
F36' F -0.3761(11) 0.7345(4) 0.0403(4) 0.088(3) Uani 0.385(6) 1 d PDU C 2

loop_
_atom_site_aniso_label
_atom_site_aniso_U_11
_atom_site_aniso_U_22
_atom_site_aniso_U_33
_atom_site_aniso_U_23
_atom_site_aniso_U_13
_atom_site_aniso_U_12
Ag1 0.03348(14) 0.03698(15) 0.03434(15) -0.00300(12) -0.00057(15) 0.00117(15)
Ag2 0.03636(16) 0.03918(17) 0.03616(17) 0.00036(13) 0.00019(14) 0.00132(13)
Ag3 0.04110(14) 0.03587(11) 0.03378(11) 0.00024(15) -0.00103(14) 0.00049(13)
N111 0.0443(18) 0.0302(15) 0.0368(16) -0.0016(13) -0.0033(13) -0.0003(13)
C111 0.033(2) 0.035(2) 0.041(2) -0.0042(16) -0.0064(15) -0.0042(15)
C112 0.052(3) 0.042(3) 0.085(3) 0.021(2) -0.015(2) 0.001(2)
N121 0.0456(17) 0.0377(17) 0.0328(16) 0.0000(13) 0.0041(12) 0.0018(13)
C121 0.0320(18) 0.0275(18) 0.0376(19) -0.0005(15) -0.0027(14) -0.0057(13)
C122 0.046(3) 0.046(2) 0.030(2) -0.0007(19) 0.0072(19) 0.000(2)
N131 0.0285(16) 0.057(2) 0.0418(18) 0.0028(19) -0.0011(13) 0.0052(14)
C131 0.0295(18) 0.0340(19) 0.0278(17) 0.0036(19) 0.0006(15) -0.0038(16)
C132 0.0257(18) 0.050(3) 0.042(3) -0.002(3) 0.0008(15) -0.0088(17)
N141 0.0472(19) 0.0296(15) 0.0304(15) -0.0018(12) -0.0030(12) -0.0046(13)
C141 0.032(2) 0.0298(19) 0.0314(19) 0.0035(15) 0.0009(14) 0.0011(14)
C142 0.048(3) 0.036(2) 0.052(3) -0.009(2) -0.006(2) -0.005(2)
N211 0.0433(18) 0.0333(16) 0.0345(16) 0.0020(13) 0.0048(13) -0.0008(12)
C211 0.033(2) 0.034(2) 0.036(2) -0.0052(16) 0.0066(15) -0.0056(15)
C212 0.065(3) 0.045(3) 0.099(3) -0.025(3) 0.027(3) 0.004(2)
N221 0.0452(17) 0.0378(17) 0.0338(17) 0.0028(13) -0.0004(12) 0.0009(12)
C221 0.0322(18) 0.0271(18) 0.0329(18) 0.0017(15) 0.0030(14) -0.0007(13)
C222 0.045(3) 0.054(3) 0.039(3) 0.000(2) -0.008(2) -0.005(2)
N231 0.0406(18) 0.048(2) 0.047(2) -0.0073(18) 0.0040(15) 0.0013(15)
C231 0.0316(18) 0.036(2) 0.0289(18) -0.0025(19) -0.0028(16) -0.0004(16)
C232 0.0292(17) 0.042(2) 0.037(2) 0.002(2) -0.011(2) -0.005(2)
N241 0.0487(19) 0.0315(16) 0.0325(16) 0.0035(13) -0.0004(13) -0.0003(13)
C241 0.028(2) 0.040(2) 0.0316(19) -0.0069(16) -0.0037(14) 0.0042(15)
C242 0.058(3) 0.042(2) 0.051(3) 0.011(2) 0.007(2) -0.010(2)
N311 0.049(2) 0.043(2) 0.055(3) -0.012(2) 0.0002(15) -0.0054(14)
C311 0.034(2) 0.036(2) 0.032(3) 0.0039(19) -0.0054(13) -0.0006(14)
C312 0.057(3) 0.036(2) 0.032(3) -0.0045(19) -0.0048(14) -0.0039(14)
N321 0.0365(17) 0.0450(16) 0.0573(16) 0.003(2) 0.0016(17) -0.0004(18)
C321 0.036(2) 0.0284(14) 0.0385(15) -0.001(2) -0.0065(19) -0.006(3)
C322 0.035(2) 0.049(2) 0.054(2) -0.003(3) 0.0005(17) -0.008(3)
N331 0.0474(18) 0.0448(15) 0.0338(14) 0.001(3) 0.0040(11) 0.0014(13)
C331 0.044(2) 0.0339(16) 0.0334(16) 0.002(3) 0.0015(13) -0.0058(13)
C332 0.071(3) 0.054(2) 0.0291(17) -0.002(3) -0.0019(15) -0.0214(19)
N341 0.042(2) 0.049(2) 0.057(3) 0.017(2) -0.0014(16) 0.0009(15)
C341 0.0264(18) 0.039(2) 0.039(3) 0.0011(19) 0.0035(16) 0.0003(16)
C342 0.058(2) 0.039(2) 0.037(3) 0.0069(19) 0.0112(19) -0.0024(19)
P1 0.0453(5) 0.0309(4) 0.0359(4) -0.0002(8) 0.0030(4) 0.0021(3)
F11 0.120(4) 0.0587(17) 0.133(3) -0.0046(19) 0.043(3) -0.042(2)
F12 0.106(3) 0.0624(18) 0.139(3) 0.007(2) -0.034(3) -0.032(2)
F13 0.061(4) 0.052(3) 0.101(5) 0.021(3) -0.020(4) 0.028(3)
F15 0.051(3) 0.043(3) 0.099(5) 0.006(3) 0.012(4) 0.008(2)
F14 0.167(7) 0.114(5) 0.032(2) 0.014(4) 0.010(4) 0.007(6)
F16 0.106(5) 0.089(4) 0.029(2) 0.001(4) 0.015(3) 0.009(4)
F13' 0.132(6) 0.129(7) 0.115(5) 0.051(4) -0.054(5) 0.019(5)
F14' 0.122(6) 0.147(7) 0.164(7) -0.101(6) 0.036(6) 0.030(5)
F15' 0.144(7) 0.152(8) 0.137(6) 0.050(5) -0.100(5) -0.040(5)
F16' 0.095(6) 0.175(8) 0.157(7) -0.074(6) 0.073(5) -0.037(5)
P2 0.0376(6) 0.0337(6) 0.0317(7) -0.0020(6) 0.0024(4) -0.0006(4)
F21 0.0607(16) 0.103(2) 0.0384(13) -0.0095(15) 0.0109(11) -0.0175(16)
F22 0.082(2) 0.0673(17) 0.0597(16) -0.0155(14) 0.0409(15) -0.0184(16)
F23 0.086(4) 0.091(4) 0.172(6) 0.068(4) -0.005(4) 0.045(3)
F24 0.072(3) 0.087(4) 0.064(3) -0.032(3) 0.021(2) -0.047(3)
F25 0.106(4) 0.075(4) 0.106(4) 0.034(3) 0.012(3) 0.051(3)
F26 0.088(4) 0.109(5) 0.073(3) -0.030(3) 0.000(3) -0.059(3)
F23' 0.130(8) 0.041(4) 0.057(5) -0.012(4) 0.005(4) -0.004(4)
F24' 0.052(4) 0.113(7) 0.028(3) 0.008(4) -0.018(3) 0.006(5)
F25' 0.102(7) 0.038(4) 0.083(6) -0.026(4) 0.044(4) 0.006(3)
F26' 0.034(3) 0.127(7) 0.046(4) -0.012(5) -0.007(3) 0.024(4)
P3 0.0356(5) 0.0393(7) 0.0285(6) -0.0008(6) -0.0002(4) 0.0033(4)
F31 0.058(3) 0.114(4) 0.048(3) -0.014(3) 0.011(2) 0.028(3)
F32 0.064(3) 0.123(5) 0.050(3) -0.009(3) 0.030(2) 0.008(3)
F33 0.053(3) 0.093(4) 0.047(3) 0.022(3) -0.019(2) -0.017(3)
F34 0.144(6) 0.040(3) 0.086(4) -0.002(3) -0.042(3) -0.021(3)
F35 0.035(2) 0.114(4) 0.031(2) 0.012(3) -0.0062(15) 0.011(2)
F36 0.147(5) 0.043(3) 0.086(4) 0.016(2) -0.001(4) -0.012(3)
F31' 0.150(7) 0.115(6) 0.062(5) -0.024(5) -0.021(5) -0.054(6)
F32' 0.151(8) 0.121(7) 0.085(6) -0.035(5) -0.057(6) -0.012(6)
F33' 0.049(4) 0.086(6) 0.100(6) 0.044(5) 0.021(4) -0.017(4)
F34' 0.098(6) 0.092(5) 0.124(6) 0.052(5) 0.008(5) 0.062(5)
F35' 0.053(4) 0.095(6) 0.070(5) 0.044(4) -0.001(3) -0.016(4)
F36' 0.083(5) 0.072(5) 0.111(6) 0.017(5) 0.029(5) 0.048(4)

loop_
_atom_type_symbol
_atom_type_description
_atom_type_scat_dispersion_real
_atom_type_scat_dispersion_imag
_atom_type_scat_source
C C 0.0033 0.0016 'International Tables Vol C Tables 4.2.6.8 and 6.1.1.4'
H H 0 0 'International Tables Vol C Tables 4.2.6.8 and 6.1.1.4'
P P 0.1023 0.0942 'International Tables Vol C Tables 4.2.6.8 and 6.1.1.4'
Ag Ag -0.8971 1.1015 'International Tables Vol C Tables 4.2.6.8 and 6.1.1.4'
F F 0.0171 0.0103 'International Tables Vol C Tables 4.2.6.8 and 6.1.1.4'
N N 0.0061 0.0033 'International Tables Vol C Tables 4.2.6.8 and 6.1.1.4'

loop_
_geom_angle_atom_site_label_1
_geom_angle_atom_site_label_2
_geom_angle_atom_site_label_3
_geom_angle
N131 Ag1 N141 110.60(11)
N131 Ag1 N121 106.80(10)
N141 Ag1 N121 114.77(9)
N131 Ag1 N111 106.53(11)
N141 Ag1 N111 108.06(9)
N121 Ag1 N111 109.78(9)
N231 Ag2 N241 109.65(11)
N231 Ag2 N221 108.83(10)
N241 Ag2 N221 111.64(9)
N231 Ag2 N211 106.38(11)
N241 Ag2 N211 108.50(9)
N221 Ag2 N211 111.69(9)
N341 Ag3 N321 107.73(14)
N341 Ag3 N331 113.48(16)
N321 Ag3 N331 106.78(10)
N341 Ag3 N311 108.77(10)
N321 Ag3 N311 107.50(14)
N331 Ag3 N311 112.30(16)
C111 N111 Ag1 170.4(3)
N111 C111 C112 178.9(4)
C111 C112 H11A 109.5
C111 C112 H11B 109.5
H11A C112 H11B 109.5
C111 C112 H11C 109.5
H11A C112 H11C 109.5
H11B C112 H11C 109.5
C121 N121 Ag1 173.4(3)
N121 C121 C122 179.3(4)
C121 C122 H12A 109.5
C121 C122 H12B 109.5
H12A C122 H12B 109.5
C121 C122 H12C 109.5
H12A C122 H12C 109.5
H12B C122 H12C 109.5
C131 N131 Ag1 178.6(3)
N131 C131 C132 178.8(4)
C131 C132 H13A 109.5
C131 C132 H13B 109.5
H13A C132 H13B 109.5
C131 C132 H13C 109.5
H13A C132 H13C 109.5
H13B C132 H13C 109.5
C141 N141 Ag1 171.3(3)
N141 C141 C142 178.4(4)
C141 C142 H14A 109.5
C141 C142 H14B 109.5
H14A C142 H14B 109.5
C141 C142 H14C 109.5
H14A C142 H14C 109.5
H14B C142 H14C 109.5
C211 N211 Ag2 172.5(3)
N211 C211 C212 179.3(4)
C211 C212 H21A 109.5
C211 C212 H21B 109.5
H21A C212 H21B 109.5
C211 C212 H21C 109.5
H21A C212 H21C 109.5
H21B C212 H21C 109.5
C221 N221 Ag2 171.7(3)
N221 C221 C222 179.2(4)
C221 C222 H22A 109.5
C221 C222 H22B 109.5
H22A C222 H22B 109.5
C221 C222 H22C 109.5
H22A C222 H22C 109.5
H22B C222 H22C 109.5
C231 N231 Ag2 174.9(3)
N231 C231 C232 178.5(4)
C231 C232 H23A 109.5
C231 C232 H23B 109.5
H23A C232 H23B 109.5
C231 C232 H23C 109.5
H23A C232 H23C 109.5
H23B C232 H23C 109.5
C241 N241 Ag2 168.9(3)
N241 C241 C242 179.2(4)
C241 C242 H24A 109.5
C241 C242 H24B 109.5
H24A C242 H24B 109.5
C241 C242 H24C 109.5
H24A C242 H24C 109.5
H24B C242 H24C 109.5
C311 N311 Ag3 160.2(3)
N311 C311 C312 179.7(5)
C311 C312 H31A 109.5
C311 C312 H31B 109.5
H31A C312 H31B 109.5
C311 C312 H31C 109.5
H31A C312 H31C 109.5
H31B C312 H31C 109.5
C321 N321 Ag3 175.2(4)
N321 C321 C322 179.1(6)
C321 C322 H32A 109.5
C321 C322 H32B 109.5
H32A C322 H32B 109.5
C321 C322 H32C 109.5
H32A C322 H32C 109.5
H32B C322 H32C 109.5
C331 N331 Ag3 162.8(2)
N331 C331 C332 179.3(3)
C331 C332 H33A 109.5
C331 C332 H33B 109.5
H33A C332 H33B 109.5
C331 C332 H33C 109.5
H33A C332 H33C 109.5
H33B C332 H33C 109.5
C341 N341 Ag3 162.8(3)
N341 C341 C342 179.0(5)
C341 C342 H34A 109.5
C341 C342 H34B 109.5
H34A C342 H34B 109.5
C341 C342 H34C 109.5
H34A C342 H34C 109.5
H34B C342 H34C 109.5
F15' P1 F14' 91.6(6)
F13 P1 F14 94.0(4)
F15' P1 F16' 89.7(5)
F14' P1 F16' 178.3(5)
F13 P1 F16 91.1(4)
F14 P1 F16 174.3(5)
F15' P1 F12 96.8(3)
F14' P1 F12 93.9(4)
F13 P1 F12 97.4(3)
F14 P1 F12 94.4(4)
F16' P1 F12 84.9(3)
F16 P1 F12 87.3(4)
F15' P1 F11 82.8(3)
F14' P1 F11 87.7(4)
F13 P1 F11 81.7(4)
F14 P1 F11 87.0(4)
F16' P1 F11 93.5(3)
F16 P1 F11 91.3(4)
F12 P1 F11 178.4(2)
F15' P1 F13' 175.9(5)
F14' P1 F13' 91.8(5)
F16' P1 F13' 86.8(5)
F12 P1 F13' 80.7(3)
F11 P1 F13' 99.6(3)
F13 P1 F15 175.1(4)
F14 P1 F15 87.0(4)
F16 P1 F15 87.6(4)
F12 P1 F15 87.3(3)
F11 P1 F15 93.5(3)
F24' P2 F23' 90.7(6)
F23 P2 F26 92.5(4)
F24' P2 F25' 95.1(6)
F23' P2 F25' 173.3(5)
F24' P2 F22 84.7(3)
F23 P2 F22 89.6(3)
F23' P2 F22 88.2(4)
F26 P2 F22 88.6(2)
F25' P2 F22 88.9(4)
F24' P2 F21 94.6(3)
F23 P2 F21 91.5(3)
F23' P2 F21 92.7(4)
F26 P2 F21 91.3(2)
F25' P2 F21 90.2(4)
F22 P2 F21 178.88(19)
F23 P2 F25 174.7(4)
F26 P2 F25 92.4(4)
F22 P2 F25 92.7(2)
F21 P2 F25 86.2(2)
F23 P2 F24 88.8(4)
F26 P2 F24 178.2(3)
F22 P2 F24 92.71(19)
F21 P2 F24 87.39(18)
F25 P2 F24 86.3(3)
F24' P2 F26' 177.2(5)
F23' P2 F26' 87.6(5)
F25' P2 F26' 86.5(6)
F22 P2 F26' 93.0(3)
F21 P2 F26' 87.6(3)
F34' P3 F33' 94.2(5)
F34' P3 F32' 94.1(7)
F33' P3 F32' 95.8(7)
F34 P3 F32 93.5(4)
F32 P3 F33 89.6(3)
F34' P3 F31' 92.2(6)
F33' P3 F31' 90.9(6)
F32' P3 F31' 170.4(7)
F34 P3 F31 88.9(4)
F32 P3 F31 177.5(3)
F33 P3 F31 91.2(3)
F34 P3 F35 89.8(3)
F32 P3 F35 90.9(3)
F33 P3 F35 176.5(3)
F31 P3 F35 88.2(3)
F34' P3 F36' 175.2(5)
F33' P3 F36' 90.6(5)
F32' P3 F36' 85.0(6)
F31' P3 F36' 88.1(6)
F34 P3 F36 175.0(4)
F32 P3 F36 90.6(4)
F33 P3 F36 89.3(4)
F31 P3 F36 87.0(3)
F35 P3 F36 87.2(3)
F34' P3 F35' 91.1(5)
F33' P3 F35' 173.2(6)
F32' P3 F35' 88.1(6)
F31' P3 F35' 84.6(5)
F36' P3 F35' 84.2(5)

loop_
_geom_bond_atom_site_label_1
_geom_bond_atom_site_label_2
_geom_bond_distance
Ag1 N131 2.268(3)
Ag1 N141 2.280(3)
Ag1 N121 2.286(3)
Ag1 N111 2.307(3)
Ag2 N231 2.253(3)
Ag2 N241 2.284(3)
Ag2 N221 2.292(3)
Ag2 N211 2.303(3)
Ag3 N341 2.252(4)
Ag3 N321 2.251(3)
Ag3 N331 2.260(2)
Ag3 N311 2.272(4)
N111 C111 1.131(4)
C111 C112 1.467(5)
C112 H11A 0.98
C112 H11B 0.98
C112 H11C 0.98
N121 C121 1.119(4)
C121 C122 1.459(5)
C122 H12A 0.98
C122 H12B 0.98
C122 H12C 0.98
N131 C131 1.133(4)
C131 C132 1.443(4)
C132 H13A 0.98
C132 H13B 0.98
C132 H13C 0.98
N141 C141 1.121(4)
C141 C142 1.471(5)
C142 H14A 0.98
C142 H14B 0.98
C142 H14C 0.98
N211 C211 1.111(4)
C211 C212 1.472(5)
C212 H21A 0.98
C212 H21B 0.98
C212 H21C 0.98
N221 C221 1.115(4)
C221 C222 1.451(5)
C222 H22A 0.98
C222 H22B 0.98
C222 H22C 0.98
N231 C231 1.134(4)
C231 C232 1.440(4)
C232 H23A 0.98
C232 H23B 0.98
C232 H23C 0.98
N241 C241 1.128(4)
C241 C242 1.459(5)
C242 H24A 0.98
C242 H24B 0.98
C242 H24C 0.98
N311 C311 1.130(6)
C311 C312 1.450(6)
C312 H31A 0.98
C312 H31B 0.98
C312 H31C 0.98
N321 C321 1.127(3)
C321 C322 1.455(4)
C322 H32A 0.98
C322 H32B 0.98
C322 H32C 0.98
N331 C331 1.133(4)
C331 C332 1.448(4)
C332 H33A 0.98
C332 H33B 0.98
C332 H33C 0.98
N341 C341 1.123(5)
C341 C342 1.437(6)
C342 H34A 0.98
C342 H34B 0.98
C342 H34C 0.98
P1 F15' 1.524(6)
P1 F14' 1.509(7)
P1 F13 1.529(6)
P1 F14 1.560(5)
P1 F16' 1.580(6)
P1 F16 1.562(5)
P1 F12 1.568(3)
P1 F11 1.573(3)
P1 F13' 1.604(6)
P1 F15 1.627(6)
P2 F24' 1.471(7)
P2 F23 1.526(4)
P2 F23' 1.551(8)
P2 F26 1.549(4)
P2 F25' 1.560(8)
P2 F22 1.583(3)
P2 F21 1.597(3)
P2 F25 1.610(4)
P2 F24 1.622(4)
P2 F26' 1.665(7)
P3 F34' 1.485(7)
P3 F33' 1.497(7)
P3 F32' 1.517(10)
P3 F34 1.524(5)
P3 F32 1.543(4)
P3 F33 1.558(5)
P3 F31' 1.573(8)
P3 F31 1.605(5)
P3 F35 1.612(4)
P3 F36' 1.615(7)
P3 F36 1.617(5)
P3 F35' 1.642(6)
